data_7007225
loop_
_publ_author_name
'Malacea, Raluca'
'Daran, Jean-Claude'
'Duckett, Simon B.'
'Dunne, John P.'
'Godard, Cyril'
'Manoury, Eric'
'Poli, Rinaldo'
'Whitwood, Adrian C.'

_publ_section_title
;
 Parahydrogen studies of H2 addition to Ir(I) complexes containing
 chiral phosphine-thioether ligands: implications for catalysis.
;
_journal_issue 27
_journal_name_full 'Dalton transactions (Cambridge, England : 2003)'
_journal_page_first 3350
_journal_page_last 3359
_journal_paper_doi 10.1039/b601980c
_journal_year 2006
_chemical_compound_source 'synthesis as described'
_chemical_formula_moiety 'C28 H29 Cl Fe Ir O P S'
_chemical_formula_sum 'C28 H29 Cl Fe Ir O P S'
_chemical_formula_weight 728.04
_chemical_name_systematic
;
?
;
_space_group_IT_number 14
_symmetry_cell_setting monoclinic
_symmetry_Int_Tables_number 14
_symmetry_space_group_name_Hall '-P 2ybc'
_symmetry_space_group_name_H-M 'P 1 21/c 1'
_atom_sites_solution_hydrogens geom
_atom_sites_solution_primary direct
_atom_sites_solution_secondary difmap
_audit_creation_method SHELXL-97
_cell_angle_alpha 90.00
_cell_angle_beta 95.933(2)
_cell_angle_gamma 90.00
_cell_formula_units_Z 4
_cell_length_a 14.6773(11)
_cell_length_b 8.0559(6)
_cell_length_c 21.5594(17)
_cell_measurement_reflns_used 8034
_cell_measurement_temperature 115(2)
_cell_measurement_theta_max 24.98
_cell_measurement_theta_min 2.47
_cell_volume 2535.5(3)
_computing_cell_refinement 'Bruker SMART'
_computing_data_collection 'Bruker SMART'
_computing_data_reduction 'Bruker SAINT'
_computing_molecular_graphics 'ORTEP3 for Windows (Farrugia, 1997)'
_computing_publication_material 'SHELXL-97 '
_computing_structure_refinement 'SHELXL-97 (Sheldrick, 1997)'
_computing_structure_solution 'SHELXS-97 (Sheldrick, 1990)'
_diffrn_ambient_temperature 115(2)
_diffrn_measured_fraction_theta_full 0.998
_diffrn_measured_fraction_theta_max 0.998
_diffrn_measurement_device_type 'CCD area detector'
_diffrn_measurement_method '\f and \w scans'
_diffrn_radiation_monochromator graphite
_diffrn_radiation_source 'fine-focus sealed tube'
_diffrn_radiation_type MoK\a
_diffrn_radiation_wavelength 0.71073
_diffrn_reflns_av_R_equivalents 0.0413
_diffrn_reflns_av_sigmaI/netI 0.0344
_diffrn_reflns_limit_h_max 17
_diffrn_reflns_limit_h_min -17
_diffrn_reflns_limit_k_max 9
_diffrn_reflns_limit_k_min -9
_diffrn_reflns_limit_l_max 25
_diffrn_reflns_limit_l_min -25
_diffrn_reflns_number 19647
_diffrn_reflns_theta_full 25.03
_diffrn_reflns_theta_max 25.03
_diffrn_reflns_theta_min 1.39
_exptl_absorpt_coefficient_mu 6.087
_exptl_absorpt_correction_T_max 1.000
_exptl_absorpt_correction_T_min 0.697
_exptl_absorpt_correction_type multi-scan
_exptl_absorpt_process_details 'SADABS v2.03;(Sheldrick)'
_exptl_crystal_colour yellow
_exptl_crystal_density_diffrn 1.907
_exptl_crystal_density_method 'not measured'
_exptl_crystal_description plate
_exptl_crystal_F_000 1424
_exptl_crystal_size_max 0.18
_exptl_crystal_size_mid 0.18
_exptl_crystal_size_min 0.06
_refine_diff_density_max 1.592
_refine_diff_density_min -0.381
_refine_diff_density_rms 0.113
_refine_ls_extinction_method none
_refine_ls_goodness_of_fit_ref 1.061
_refine_ls_hydrogen_treatment constr
_refine_ls_matrix_type full
_refine_ls_number_parameters 310
_refine_ls_number_reflns 4479
_refine_ls_number_restraints 0
_refine_ls_restrained_S_all 1.061
_refine_ls_R_factor_all 0.0258
_refine_ls_R_factor_gt 0.0224
_refine_ls_shift/su_max 0.003
_refine_ls_shift/su_mean 0.000
_refine_ls_structure_factor_coef Fsqd
_refine_ls_weighting_details 'calc w=1/[\s^2^(Fo^2^)+(0.0233P)^2^+2.1478P] where P=(Fo^2^+2Fc^2^)/3'
_refine_ls_weighting_scheme calc
_refine_ls_wR_factor_gt 0.0540
_refine_ls_wR_factor_ref 0.0555
_reflns_number_gt 4101
_reflns_number_total 4479
_reflns_threshold_expression >2\s(I)
_cod_data_source_file b601980c.txt
_cod_data_source_block StBu
_cod_database_code 7007225

loop_
_symmetry_equiv_pos_as_xyz
'x, y, z'
'-x, y+1/2, -z+1/2'
'-x, -y, -z'
'x, -y-1/2, z-1/2'

loop_
_atom_site_label
_atom_site_type_symbol
_atom_site_fract_x
_atom_site_fract_y
_atom_site_fract_z
_atom_site_U_iso_or_equiv
_atom_site_adp_type
_atom_site_occupancy
_atom_site_symmetry_multiplicity
_atom_site_calc_flag
_atom_site_refinement_flags
_atom_site_disorder_assembly
_atom_site_disorder_group
Ir1 Ir 0.704250(9) 0.295054(16) 0.810684(6) 0.01558(6) Uani 1 1 d . . .
Cl1 Cl 0.70315(8) 0.13856(12) 0.71758(4) 0.0311(2) Uani 1 1 d . . .
P1 P 0.73557(6) 0.42251(11) 0.90135(4) 0.01414(19) Uani 1 1 d . . .
S2 S 0.74466(6) 0.52663(11) 0.74892(4) 0.01726(19) Uani 1 1 d . . .
C11 C 0.6632(2) 0.1112(5) 0.84925(17) 0.0214(8) Uani 1 1 d . . .
O11 O 0.6348(2) -0.0046(4) 0.87097(13) 0.0333(7) Uani 1 1 d . . .
Fe1 Fe 0.95552(3) 0.50604(6) 0.86644(2) 0.01687(12) Uani 1 1 d . . .
C1 C 0.8336(2) 0.5574(4) 0.90096(16) 0.0152(7) Uani 1 1 d . . .
C2 C 0.8485(3) 0.6696(4) 0.85132(17) 0.0173(8) Uani 1 1 d . . .
C3 C 0.9319(3) 0.7568(5) 0.86964(18) 0.0203(8) Uani 1 1 d . . .
H3 H 0.9584 0.8403 0.8461 0.024 Uiso 1 1 calc R . .
C4 C 0.9681(3) 0.6966(5) 0.92916(18) 0.0214(8) Uani 1 1 d . . .
H4 H 1.0235 0.7323 0.9520 0.026 Uiso 1 1 calc R . .
C5 C 0.9080(2) 0.5753(4) 0.94858(16) 0.0163(7) Uani 1 1 d . . .
H5 H 0.9157 0.5157 0.9868 0.020 Uiso 1 1 calc R . .
C6 C 0.9498(3) 0.2796(5) 0.8218(2) 0.0269(9) Uani 1 1 d . . .
H6 H 0.8972 0.2115 0.8130 0.032 Uiso 1 1 calc R . .
C7 C 0.9795(3) 0.4046(5) 0.78249(18) 0.0294(10) Uani 1 1 d . . .
H7 H 0.9502 0.4360 0.7429 0.035 Uiso 1 1 calc R . .
C8 C 1.0613(3) 0.4752(5) 0.81287(19) 0.0291(9) Uani 1 1 d . . .
H8 H 1.0963 0.5619 0.7971 0.035 Uiso 1 1 calc R . .
C9 C 1.0809(3) 0.3933(5) 0.87047(19) 0.0280(9) Uani 1 1 d . . .
H9 H 1.1318 0.4152 0.9002 0.034 Uiso 1 1 calc R . .
C10 C 1.0123(3) 0.2735(5) 0.8766(2) 0.0282(9) Uani 1 1 d . . .
H10 H 1.0085 0.2016 0.9112 0.034 Uiso 1 1 calc R . .
C21 C 0.7841(3) 0.7084(4) 0.79510(18) 0.0219(8) Uani 1 1 d . . .
H21A H 0.8147 0.7855 0.7681 0.026 Uiso 1 1 calc R . .
H21B H 0.7300 0.7664 0.8086 0.026 Uiso 1 1 calc R . .
C111 C 0.6484(2) 0.5562(4) 0.92973(16) 0.0157(7) Uani 1 1 d . . .
C112 C 0.6706(3) 0.6878(4) 0.97071(18) 0.0209(8) Uani 1 1 d . . .
H112 H 0.7328 0.7104 0.9848 0.025 Uiso 1 1 calc R . .
C113 C 0.6011(3) 0.7855(5) 0.99075(19) 0.0264(9) Uani 1 1 d . . .
H113 H 0.6162 0.8749 1.0187 0.032 Uiso 1 1 calc R . .
C114 C 0.5109(3) 0.7538(5) 0.97050(19) 0.0271(9) Uani 1 1 d . . .
H114 H 0.4638 0.8194 0.9852 0.033 Uiso 1 1 calc R . .
C115 C 0.4887(3) 0.6254(5) 0.92847(18) 0.0263(9) Uani 1 1 d . . .
H115 H 0.4266 0.6055 0.9133 0.032 Uiso 1 1 calc R . .
C116 C 0.5569(2) 0.5271(5) 0.90885(17) 0.0214(8) Uani 1 1 d . . .
H116 H 0.5414 0.4384 0.8807 0.026 Uiso 1 1 calc R . .
C121 C 0.7705(2) 0.2825(4) 0.96671(17) 0.0158(8) Uani 1 1 d . . .
C122 C 0.8183(2) 0.1369(4) 0.95553(17) 0.0183(8) Uani 1 1 d . . .
H122 H 0.8312 0.1114 0.9143 0.022 Uiso 1 1 calc R . .
C123 C 0.8468(3) 0.0296(5) 1.00377(18) 0.0230(8) Uani 1 1 d . . .
H123 H 0.8793 -0.0686 0.9956 0.028 Uiso 1 1 calc R . .
C124 C 0.8282(2) 0.0652(5) 1.06398(18) 0.0234(8) Uani 1 1 d . . .
H124 H 0.8471 -0.0092 1.0970 0.028 Uiso 1 1 calc R . .
C125 C 0.7819(3) 0.2098(5) 1.07599(18) 0.0228(9) Uani 1 1 d . . .
H125 H 0.7699 0.2352 1.1174 0.027 Uiso 1 1 calc R . .
C126 C 0.7530(2) 0.3176(5) 1.02770(17) 0.0197(8) Uani 1 1 d . . .
H126 H 0.7210 0.4161 1.0363 0.024 Uiso 1 1 calc R . .
C211 C 0.6402(2) 0.6149(5) 0.70203(17) 0.0209(8) Uani 1 1 d . . .
C212 C 0.5742(3) 0.6912(6) 0.7437(2) 0.0356(11) Uani 1 1 d . . .
H21C H 0.5181 0.7252 0.7183 0.053 Uiso 1 1 calc R . .
H21D H 0.6028 0.7883 0.7651 0.053 Uiso 1 1 calc R . .
H21E H 0.5592 0.6092 0.7747 0.053 Uiso 1 1 calc R . .
C213 C 0.5939(3) 0.4750(5) 0.66403(18) 0.0265(9) Uani 1 1 d . . .
H21F H 0.5669 0.3971 0.6919 0.040 Uiso 1 1 calc R . .
H21G H 0.6391 0.4169 0.6416 0.040 Uiso 1 1 calc R . .
H21H H 0.5456 0.5205 0.6340 0.040 Uiso 1 1 calc R . .
C214 C 0.6763(3) 0.7409(5) 0.6582(2) 0.0301(10) Uani 1 1 d . . .
H21I H 0.7177 0.6855 0.6318 0.045 Uiso 1 1 calc R . .
H21J H 0.7097 0.8283 0.6826 0.045 Uiso 1 1 calc R . .
H21K H 0.6249 0.7900 0.6318 0.045 Uiso 1 1 calc R . .

loop_
_atom_site_aniso_label
_atom_site_aniso_U_11
_atom_site_aniso_U_22
_atom_site_aniso_U_33
_atom_site_aniso_U_23
_atom_site_aniso_U_13
_atom_site_aniso_U_12
Ir1 0.01610(9) 0.01599(9) 0.01447(9) -0.00132(5) 0.00079(6) -0.00051(6)
Cl1 0.0501(6) 0.0230(5) 0.0204(5) -0.0060(4) 0.0047(4) 0.0002(5)
P1 0.0123(4) 0.0157(4) 0.0144(4) -0.0005(4) 0.0012(3) 0.0007(4)
S2 0.0172(4) 0.0195(5) 0.0146(4) 0.0015(4) -0.0006(3) 0.0012(4)
C11 0.0200(19) 0.022(2) 0.020(2) -0.0050(17) -0.0059(15) -0.0004(17)
O11 0.0352(17) 0.0286(16) 0.0350(17) 0.0081(13) -0.0021(13) -0.0133(14)
Fe1 0.0129(3) 0.0223(3) 0.0156(3) -0.0009(2) 0.0021(2) 0.0006(2)
C1 0.0128(17) 0.0164(17) 0.0164(18) -0.0035(14) 0.0020(14) 0.0005(14)
C2 0.0190(19) 0.0151(17) 0.0178(19) 0.0001(14) 0.0013(15) 0.0014(15)
C3 0.019(2) 0.0202(18) 0.023(2) -0.0028(16) 0.0034(16) -0.0046(16)
C4 0.0154(19) 0.028(2) 0.020(2) -0.0069(16) 0.0000(15) -0.0014(16)
C5 0.0157(18) 0.0212(18) 0.0123(17) -0.0010(14) 0.0021(14) 0.0022(15)
C6 0.019(2) 0.030(2) 0.033(2) -0.0153(18) 0.0093(18) 0.0043(17)
C7 0.025(2) 0.046(3) 0.018(2) -0.0109(19) 0.0056(17) 0.0086(19)
C8 0.021(2) 0.038(2) 0.032(2) -0.0031(19) 0.0162(18) 0.0022(18)
C9 0.0140(19) 0.038(2) 0.032(2) -0.0066(19) 0.0015(16) 0.0078(18)
C10 0.025(2) 0.025(2) 0.035(2) -0.0013(18) 0.0059(19) 0.0110(17)
C21 0.024(2) 0.019(2) 0.021(2) 0.0023(15) -0.0041(16) -0.0017(16)
C111 0.0153(18) 0.0170(18) 0.0152(18) 0.0039(14) 0.0031(14) 0.0019(14)
C112 0.020(2) 0.0218(19) 0.021(2) 0.0001(15) 0.0011(16) 0.0033(16)
C113 0.038(2) 0.021(2) 0.021(2) 0.0018(16) 0.0047(18) 0.0077(17)
C114 0.028(2) 0.030(2) 0.025(2) 0.0119(18) 0.0101(18) 0.0134(18)
C115 0.0175(19) 0.034(2) 0.027(2) 0.0050(18) 0.0033(16) 0.0057(17)
C116 0.0209(19) 0.026(2) 0.0181(19) -0.0018(16) 0.0042(15) -0.0008(16)
C121 0.0137(18) 0.0178(18) 0.0155(18) -0.0013(14) -0.0012(14) -0.0038(14)
C122 0.0148(18) 0.0195(19) 0.0199(19) -0.0036(15) -0.0011(15) -0.0005(15)
C123 0.0197(19) 0.0172(18) 0.032(2) -0.0013(16) 0.0002(17) 0.0022(15)
C124 0.0183(19) 0.024(2) 0.026(2) 0.0106(17) -0.0027(16) -0.0047(16)
C125 0.020(2) 0.031(2) 0.019(2) 0.0053(16) 0.0068(16) -0.0031(16)
C126 0.0156(18) 0.0211(19) 0.022(2) -0.0010(15) 0.0024(15) 0.0032(15)
C211 0.0195(19) 0.023(2) 0.0188(19) 0.0015(16) -0.0032(15) 0.0066(16)
C212 0.022(2) 0.056(3) 0.028(2) -0.011(2) -0.0059(18) 0.016(2)
C213 0.023(2) 0.030(2) 0.025(2) -0.0004(17) -0.0049(17) 0.0013(17)
C214 0.037(3) 0.023(2) 0.028(2) 0.0041(17) -0.0097(19) 0.0016(19)

loop_
_atom_type_symbol
_atom_type_description
_atom_type_scat_dispersion_real
_atom_type_scat_dispersion_imag
_atom_type_scat_source
C C 0.0033 0.0016 'International Tables Vol C Tables 4.2.6.8 and 6.1.1.4'
H H 0.0000 0.0000 'International Tables Vol C Tables 4.2.6.8 and 6.1.1.4'
O O 0.0106 0.0060 'International Tables Vol C Tables 4.2.6.8 and 6.1.1.4'
P P 0.1023 0.0942 'International Tables Vol C Tables 4.2.6.8 and 6.1.1.4'
S S 0.1246 0.1234 'International Tables Vol C Tables 4.2.6.8 and 6.1.1.4'
Cl Cl 0.1484 0.1585 'International Tables Vol C Tables 4.2.6.8 and 6.1.1.4'
Fe Fe 0.3463 0.8444 'International Tables Vol C Tables 4.2.6.8 and 6.1.1.4'
Ir Ir -1.4442 7.9887 'International Tables Vol C Tables 4.2.6.8 and 6.1.1.4'

loop_
_geom_angle_atom_site_label_1
_geom_angle_atom_site_label_2
_geom_angle_atom_site_label_3
_geom_angle
_geom_angle_site_symmetry_1
_geom_angle_site_symmetry_3
_geom_angle_publ_flag
C11 Ir1 P1 91.27(11) . . ?
C11 Ir1 Cl1 88.89(12) . . ?
P1 Ir1 Cl1 167.85(4) . . ?
C11 Ir1 S2 172.73(11) . . ?
P1 Ir1 S2 95.08(3) . . ?
Cl1 Ir1 S2 85.64(3) . . ?
C1 P1 C111 103.48(16) . . ?
C1 P1 C121 102.34(16) . . ?
C111 P1 C121 104.78(16) . . ?
C1 P1 Ir1 111.61(12) . . ?
C111 P1 Ir1 118.74(12) . . ?
C121 P1 Ir1 114.13(12) . . ?
C21 S2 C211 100.57(17) . . ?
C21 S2 Ir1 113.71(13) . . ?
C211 S2 Ir1 110.88(12) . . ?
O11 C11 Ir1 176.8(3) . . ?
C4 Fe1 C8 116.34(17) . . ?
C4 Fe1 C9 106.64(16) . . ?
C8 Fe1 C9 40.33(17) . . ?
C4 Fe1 C5 40.31(15) . . ?
C8 Fe1 C5 150.31(16) . . ?
C9 Fe1 C5 118.00(15) . . ?
C4 Fe1 C7 150.79(17) . . ?
C8 Fe1 C7 40.75(16) . . ?
C9 Fe1 C7 67.95(16) . . ?
C5 Fe1 C7 167.95(16) . . ?
C4 Fe1 C2 68.73(15) . . ?
C8 Fe1 C2 127.04(16) . . ?
C9 Fe1 C2 164.36(16) . . ?
C5 Fe1 C2 68.81(14) . . ?
C7 Fe1 C2 108.33(15) . . ?
C4 Fe1 C1 68.30(14) . . ?
C8 Fe1 C1 166.49(16) . . ?
C9 Fe1 C1 152.76(16) . . ?
C5 Fe1 C1 40.77(13) . . ?
C7 Fe1 C1 129.59(15) . . ?
C2 Fe1 C1 40.98(14) . . ?
C4 Fe1 C3 40.66(15) . . ?
C8 Fe1 C3 106.23(16) . . ?
C9 Fe1 C3 126.16(16) . . ?
C5 Fe1 C3 68.20(15) . . ?
C7 Fe1 C3 117.86(17) . . ?
C2 Fe1 C3 40.82(15) . . ?
C1 Fe1 C3 68.42(14) . . ?
C4 Fe1 C10 127.42(16) . . ?
C8 Fe1 C10 68.04(17) . . ?
C9 Fe1 C10 40.27(16) . . ?
C5 Fe1 C10 109.09(16) . . ?
C7 Fe1 C10 68.02(17) . . ?
C2 Fe1 C10 154.06(16) . . ?
C1 Fe1 C10 120.33(16) . . ?
C3 Fe1 C10 164.36(16) . . ?
C4 Fe1 C6 166.39(17) . . ?
C8 Fe1 C6 67.96(16) . . ?
C9 Fe1 C6 67.65(16) . . ?
C5 Fe1 C6 130.16(16) . . ?
C7 Fe1 C6 40.22(17) . . ?
C2 Fe1 C6 120.08(16) . . ?
C1 Fe1 C6 110.71(15) . . ?
C3 Fe1 C6 152.67(16) . . ?
C10 Fe1 C6 40.40(17) . . ?
C5 C1 C2 108.0(3) . . ?
C5 C1 P1 127.5(3) . . ?
C2 C1 P1 124.5(3) . . ?
C5 C1 Fe1 69.49(19) . . ?
C2 C1 Fe1 69.5(2) . . ?
P1 C1 Fe1 127.36(18) . . ?
C3 C2 C1 107.2(3) . . ?
C3 C2 C21 125.0(3) . . ?
C1 C2 C21 127.2(3) . . ?
C3 C2 Fe1 69.7(2) . . ?
C1 C2 Fe1 69.52(19) . . ?
C21 C2 Fe1 132.5(3) . . ?
C4 C3 C2 108.1(3) . . ?
C4 C3 Fe1 69.3(2) . . ?
C2 C3 Fe1 69.5(2) . . ?
C4 C3 H3 125.9 . . ?
C2 C3 H3 125.9 . . ?
Fe1 C3 H3 126.8 . . ?
C5 C4 C3 108.5(3) . . ?
C5 C4 Fe1 70.0(2) . . ?
C3 C4 Fe1 70.0(2) . . ?
C5 C4 H4 125.7 . . ?
C3 C4 H4 125.7 . . ?
Fe1 C4 H4 125.8 . . ?
C4 C5 C1 108.2(3) . . ?
C4 C5 Fe1 69.7(2) . . ?
C1 C5 Fe1 69.74(19) . . ?
C4 C5 H5 125.9 . . ?
C1 C5 H5 125.9 . . ?
Fe1 C5 H5 126.3 . . ?
C7 C6 C10 108.1(4) . . ?
C7 C6 Fe1 69.5(2) . . ?
C10 C6 Fe1 69.5(2) . . ?
C7 C6 H6 125.9 . . ?
C10 C6 H6 125.9 . . ?
Fe1 C6 H6 126.7 . . ?
C6 C7 C8 107.8(4) . . ?
C6 C7 Fe1 70.3(2) . . ?
C8 C7 Fe1 69.4(2) . . ?
C6 C7 H7 126.1 . . ?
C8 C7 H7 126.1 . . ?
Fe1 C7 H7 125.8 . . ?
C9 C8 C7 107.7(4) . . ?
C9 C8 Fe1 69.9(2) . . ?
C7 C8 Fe1 69.8(2) . . ?
C9 C8 H8 126.2 . . ?
C7 C8 H8 126.2 . . ?
Fe1 C8 H8 125.7 . . ?
C8 C9 C10 108.7(4) . . ?
C8 C9 Fe1 69.8(2) . . ?
C10 C9 Fe1 70.1(2) . . ?
C8 C9 H9 125.7 . . ?
C10 C9 H9 125.7 . . ?
Fe1 C9 H9 126.0 . . ?
C9 C10 C6 107.6(4) . . ?
C9 C10 Fe1 69.6(2) . . ?
C6 C10 Fe1 70.1(2) . . ?
C9 C10 H10 126.2 . . ?
C6 C10 H10 126.2 . . ?
Fe1 C10 H10 125.7 . . ?
C2 C21 S2 114.4(3) . . ?
C2 C21 H21A 108.7 . . ?
S2 C21 H21A 108.7 . . ?
C2 C21 H21B 108.7 . . ?
S2 C21 H21B 108.7 . . ?
H21A C21 H21B 107.6 . . ?
C116 C111 C112 119.1(3) . . ?
C116 C111 P1 118.6(3) . . ?
C112 C111 P1 122.3(3) . . ?
C113 C112 C111 119.7(4) . . ?
C113 C112 H112 120.1 . . ?
C111 C112 H112 120.1 . . ?
C114 C113 C112 120.6(4) . . ?
C114 C113 H113 119.7 . . ?
C112 C113 H113 119.7 . . ?
C113 C114 C115 119.8(4) . . ?
C113 C114 H114 120.1 . . ?
C115 C114 H114 120.1 . . ?
C116 C115 C114 119.9(4) . . ?
C116 C115 H115 120.0 . . ?
C114 C115 H115 120.0 . . ?
C115 C116 C111 120.8(4) . . ?
C115 C116 H116 119.6 . . ?
C111 C116 H116 119.6 . . ?
C126 C121 C122 118.4(3) . . ?
C126 C121 P1 122.4(3) . . ?
C122 C121 P1 119.2(3) . . ?
C123 C122 C121 120.8(3) . . ?
C123 C122 H122 119.6 . . ?
C121 C122 H122 119.6 . . ?
C122 C123 C124 120.1(4) . . ?
C122 C123 H123 119.9 . . ?
C124 C123 H123 119.9 . . ?
C123 C124 C125 119.8(3) . . ?
C123 C124 H124 120.1 . . ?
C125 C124 H124 120.1 . . ?
C124 C125 C126 120.2(4) . . ?
C124 C125 H125 119.9 . . ?
C126 C125 H125 119.9 . . ?
C125 C126 C121 120.6(3) . . ?
C125 C126 H126 119.7 . . ?
C121 C126 H126 119.7 . . ?
C213 C211 C212 110.1(3) . . ?
C213 C211 C214 109.1(3) . . ?
C212 C211 C214 112.5(3) . . ?
C213 C211 S2 107.7(3) . . ?
C212 C211 S2 111.6(3) . . ?
C214 C211 S2 105.6(3) . . ?
C211 C212 H21C 109.5 . . ?
C211 C212 H21D 109.5 . . ?
H21C C212 H21D 109.5 . . ?
C211 C212 H21E 109.5 . . ?
H21C C212 H21E 109.5 . . ?
H21D C212 H21E 109.5 . . ?
C211 C213 H21F 109.5 . . ?
C211 C213 H21G 109.5 . . ?
H21F C213 H21G 109.5 . . ?
C211 C213 H21H 109.5 . . ?
H21F C213 H21H 109.5 . . ?
H21G C213 H21H 109.5 . . ?
C211 C214 H21I 109.5 . . ?
C211 C214 H21J 109.5 . . ?
H21I C214 H21J 109.5 . . ?
C211 C214 H21K 109.5 . . ?
H21I C214 H21K 109.5 . . ?
H21J C214 H21K 109.5 . . ?

loop_
_geom_bond_atom_site_label_1
_geom_bond_atom_site_label_2
_geom_bond_distance
_geom_bond_site_symmetry_2
_geom_bond_publ_flag
Ir1 C11 1.830(4) . ?
Ir1 P1 2.2137(9) . ?
Ir1 Cl1 2.3690(9) . ?
Ir1 S2 2.4018(9) . ?
P1 C1 1.804(4) . ?
P1 C111 1.826(3) . ?
P1 C121 1.836(4) . ?
S2 C21 1.831(4) . ?
S2 C211 1.886(4) . ?
C11 O11 1.142(5) . ?
Fe1 C4 2.042(4) . ?
Fe1 C8 2.043(4) . ?
Fe1 C9 2.046(4) . ?
Fe1 C5 2.047(3) . ?
Fe1 C7 2.049(4) . ?
Fe1 C2 2.050(4) . ?
Fe1 C1 2.050(3) . ?
Fe1 C3 2.052(4) . ?
Fe1 C10 2.053(4) . ?
Fe1 C6 2.060(4) . ?
C1 C5 1.427(5) . ?
C1 C2 1.435(5) . ?
C2 C3 1.431(5) . ?
C2 C21 1.491(5) . ?
C3 C4 1.422(5) . ?
C3 H3 0.9500 . ?
C4 C5 1.409(5) . ?
C4 H4 0.9500 . ?
C5 H5 0.9500 . ?
C6 C7 1.413(6) . ?
C6 C10 1.420(6) . ?
C6 H6 0.9500 . ?
C7 C8 1.425(6) . ?
C7 H7 0.9500 . ?
C8 C9 1.409(6) . ?
C8 H8 0.9500 . ?
C9 C10 1.411(6) . ?
C9 H9 0.9500 . ?
C10 H10 0.9500 . ?
C21 H21A 0.9900 . ?
C21 H21B 0.9900 . ?
C111 C116 1.391(5) . ?
C111 C112 1.396(5) . ?
C112 C113 1.392(5) . ?
C112 H112 0.9500 . ?
C113 C114 1.375(6) . ?
C113 H113 0.9500 . ?
C114 C115 1.391(6) . ?
C114 H114 0.9500 . ?
C115 C116 1.377(5) . ?
C115 H115 0.9500 . ?
C116 H116 0.9500 . ?
C121 C126 1.395(5) . ?
C121 C122 1.400(5) . ?
C122 C123 1.383(5) . ?
C122 H122 0.9500 . ?
C123 C124 1.384(5) . ?
C123 H123 0.9500 . ?
C124 C125 1.386(5) . ?
C124 H124 0.9500 . ?
C125 C126 1.388(5) . ?
C125 H125 0.9500 . ?
C126 H126 0.9500 . ?
C211 C213 1.513(5) . ?
C211 C212 1.517(5) . ?
C211 C214 1.519(6) . ?
C212 H21C 0.9800 . ?
C212 H21D 0.9800 . ?
C212 H21E 0.9800 . ?
C213 H21F 0.9800 . ?
C213 H21G 0.9800 . ?
C213 H21H 0.9800 . ?
C214 H21I 0.9800 . ?
C214 H21J 0.9800 . ?
C214 H21K 0.9800 . ?
